data_7038879
loop_
_publ_author_name
'Hussain, Navid'
'Bhardwaj, Vimal K.'

_publ_section_title
;
 The influence of different coordination environments on one-dimensional
 Cu(ii) coordination polymers for the photo-degradation of organic dyes.
;
_journal_issue 18
_journal_name_full 'Dalton transactions (Cambridge, England : 2003)'
_journal_page_first 7697
_journal_page_last 7707
_journal_paper_doi 10.1039/c6dt00612d
_journal_volume 45
_journal_year 2016
_chemical_formula_moiety 'C24 H22 Cu3 N8 O12, 3(C3 H7 N O)'
_chemical_formula_sum 'C33 H43 Cu3 N11 O15'
_chemical_formula_weight 1024.40
_space_group_crystal_system triclinic
_space_group_IT_number 2
_space_group_name_Hall '-P 1'
_space_group_name_H-M_alt 'P -1'
_symmetry_space_group_name_Hall '-P 1'
_symmetry_space_group_name_H-M 'P -1'
_atom_sites_solution_hydrogens geom
_atom_sites_solution_primary iterative
_atom_sites_solution_secondary difmap
_audit_creation_date 2015-04-06
_audit_creation_method
;
Olex2 1.2
(compiled 2014.11.28 svn.r3106 for OlexSys, GUI svn.r4959)
;
_audit_update_record
;
2015-06-10 deposited with the CCDC.
2016-03-24 downloaded from the CCDC.
;
_cell_angle_alpha 94.018(2)
_cell_angle_beta 97.183(2)
_cell_angle_gamma 103.840(2)
_cell_formula_units_Z 2
_cell_length_a 8.9275(4)
_cell_length_b 14.7056(8)
_cell_length_c 16.2494(9)
_cell_measurement_temperature 296.15
_cell_volume 2044.00(18)
_computing_molecular_graphics 'Olex2 (Dolomanov et al., 2009)'
_computing_publication_material 'Olex2 (Dolomanov et al., 2009)'
_computing_structure_refinement 'ShelXL (Sheldrick, 2008)'
_computing_structure_solution 'olex2.solve (Bourhis et al., 2015)'
_diffrn_ambient_temperature 296.15
_diffrn_measured_fraction_theta_full 0.994
_diffrn_measured_fraction_theta_max 0.994
_diffrn_radiation_monochromator graphite
_diffrn_radiation_type MoK\a
_diffrn_radiation_wavelength 0.71073
_diffrn_reflns_av_R_equivalents 0.0278
_diffrn_reflns_av_unetI/netI 0.0178
_diffrn_reflns_limit_h_max 11
_diffrn_reflns_limit_h_min -12
_diffrn_reflns_limit_k_max 19
_diffrn_reflns_limit_k_min -19
_diffrn_reflns_limit_l_max 21
_diffrn_reflns_limit_l_min -21
_diffrn_reflns_number 68074
_diffrn_reflns_theta_full 28.58
_diffrn_reflns_theta_max 28.58
_diffrn_reflns_theta_min 2.38
_diffrn_source 'fine-focus sealed tube'
_exptl_absorpt_coefficient_mu 1.629
_exptl_absorpt_correction_T_max 0.521
_exptl_absorpt_correction_T_min 0.462
_exptl_absorpt_correction_type multi-scan
_exptl_absorpt_process_details 'SADABS; (sheldrick, 2003)'
_exptl_crystal_colour 'clear greenish green'
_exptl_crystal_colour_lustre clear
_exptl_crystal_colour_modifier greenish
_exptl_crystal_colour_primary green
_exptl_crystal_density_diffrn 1.664
_exptl_crystal_density_method 'not measured'
_exptl_crystal_description block
_exptl_crystal_F_000 1050
_exptl_crystal_size_max 0.5
_exptl_crystal_size_mid 0.4
_exptl_crystal_size_min 0.4
_refine_diff_density_max 2.006
_refine_diff_density_min -0.599
_refine_diff_density_rms 0.084
_refine_ls_extinction_method none
_refine_ls_goodness_of_fit_ref 1.036
_refine_ls_hydrogen_treatment mixed
_refine_ls_matrix_type full
_refine_ls_number_parameters 575
_refine_ls_number_reflns 10373
_refine_ls_number_restraints 0
_refine_ls_restrained_S_all 1.036
_refine_ls_R_factor_all 0.0354
_refine_ls_R_factor_gt 0.0301
_refine_ls_shift/su_max 0.001
_refine_ls_shift/su_mean 0.000
_refine_ls_structure_factor_coef Fsqd
_refine_ls_weighting_details 'calc w=1/[\s^2^(Fo^2^)+(0.0420P)^2^+2.4730P] where P=(Fo^2^+2Fc^2^)/3'
_refine_ls_weighting_scheme calc
_refine_ls_wR_factor_gt 0.0791
_refine_ls_wR_factor_ref 0.0825
_reflns_number_gt 9325
_reflns_number_total 10373
_reflns_threshold_expression >2sigma(I)
_cod_data_source_file c6dt00612d2.cif
_cod_data_source_block vb11
_cod_depositor_comments 'Adding full bibliography for 7038878--7038881.cif.'
_cod_database_code 7038879
_olex2_refinement_description
;
1. Fixed Uiso
 At 1.2 times of:
  All C(H) groups
 At 1.5 times of:
  All C(H,H,H) groups
2.a Aromatic/amide H refined with riding coordinates:
 C12(H12), C17(H17), C19(H19), C25(H25), C11(H11), C10(H10), C31(H31),
 C20(H20), C18(H18), C15(H15), C28(H28), C7(H7), C2(H2), C1(H1), C4(H4), C3(H3),
  C22(H22)
2.b Idealised Me refined as rotating group:
 C26(H26A,H26B,H26C), C33(H33A,H33B,H33C), C30(H30A,H30B,H30C), C27(H27A,H27B,
 H27C), C29(H29A,H29B,H29C), C32(H32A,H32B,H32C), C23(H23A,H23B,H23C), C24(H24A,
 H24B,H24C)
;
_olex2_submission_special_instructions 'No special instructions were received'

loop_
_space_group_symop_id
_space_group_symop_operation_xyz
1 'x, y, z'
2 '-x, -y, -z'

loop_
_atom_site_label
_atom_site_type_symbol
_atom_site_fract_x
_atom_site_fract_y
_atom_site_fract_z
_atom_site_U_iso_or_equiv
_atom_site_adp_type
_atom_site_occupancy
_atom_site_calc_flag
_atom_site_refinement_flags_posn
Cu1 Cu 0.26639(2) 0.243937(15) 0.238345(13) 0.01147(6) Uani 1 d .
Cu2 Cu 0.01864(2) 0.436354(15) 0.066173(13) 0.01147(6) Uani 1 d .
Cu3 Cu 0.38911(2) 0.042248(15) 0.446633(13) 0.01220(6) Uani 1 d .
O4 O 0.12282(15) 0.48753(9) -0.02490(8) 0.0141(2) Uani 1 d .
O3 O -0.05842(15) 0.38912(9) 0.16693(8) 0.0151(3) Uani 1 d .
O6 O 0.35915(16) 0.18841(9) 0.14567(8) 0.0157(3) Uani 1 d .
O9 O 0.50481(16) 0.33207(10) 0.26993(9) 0.0202(3) Uani 1 d .
O2 O 0.22311(15) 0.10916(10) 0.45054(8) 0.0160(3) Uani 1 d .
O7 O 0.11985(18) 0.10328(11) 0.12327(10) 0.0263(3) Uani 1 d .
N3 N 0.10069(17) 0.25074(11) 0.30379(9) 0.0122(3) Uani 1 d .
O14 O 0.1873(2) 0.58203(13) 0.21830(13) 0.0420(5) Uani 1 d .
N7 N 0.2546(2) 0.11699(12) 0.10640(10) 0.0192(3) Uani 1 d .
O8 O 0.2938(2) 0.06540(11) 0.05438(10) 0.0310(4) Uani 1 d .
O13 O 0.3831(2) 0.77320(12) 0.47154(11) 0.0324(4) Uani 1 d .
N5 N 0.18073(17) 0.37443(10) 0.10169(9) 0.0114(3) Uani 1 d .
N2 N 0.29952(18) 0.15425(11) 0.32604(9) 0.0129(3) Uani 1 d .
O15 O 0.2378(2) 0.88683(14) 0.24545(11) 0.0386(4) Uani 1 d .
N9 N 0.1355(2) 0.55197(13) 0.34927(13) 0.0270(4) Uani 1 d .
N6 N 0.5198(2) 0.38690(12) 0.33615(11) 0.0201(3) Uani 1 d .
N1 N 0.40848(18) 0.10219(11) 0.34487(9) 0.0128(3) Uani 1 d .
C16 C 0.3250(2) 0.40301(12) -0.01354(11) 0.0126(3) Uani 1 d .
O10 O 0.4036(2) 0.38471(14) 0.37228(13) 0.0408(5) Uani 1 d .
C12 C -0.1215(2) 0.30737(13) 0.32298(11) 0.0143(3) Uani 1 d .
H12 H -0.1927 0.3413 0.3050 0.017 Uiso 1 calc R
N10 N 0.5471(2) 0.72051(14) 0.39584(12) 0.0285(4) Uani 1 d .
C21 C 0.2405(2) 0.46066(12) -0.05549(11) 0.0125(3) Uani 1 d .
O11 O 0.64903(19) 0.43871(12) 0.36470(12) 0.0344(4) Uani 1 d .
N11 N 0.0143(2) 0.84194(13) 0.15284(12) 0.0247(4) Uani 1 d .
C17 C 0.4490(2) 0.37905(13) -0.04830(12) 0.0148(3) Uani 1 d .
H17 H 0.5043 0.3415 -0.0203 0.018 Uiso 1 calc R
C19 C 0.4078(2) 0.46624(14) -0.16283(12) 0.0177(4) Uani 1 d .
H19 H 0.4348 0.4877 -0.2128 0.021 Uiso 1 calc R
C13 C -0.0005(2) 0.30049(12) 0.27894(11) 0.0123(3) Uani 1 d .
C25 C 0.1549(3) 0.89480(15) 0.18162(14) 0.0242(4) Uani 1 d .
H25 H 0.1953 0.9431 0.1504 0.029 Uiso 1 calc R
C11 C -0.1324(2) 0.26152(13) 0.39523(11) 0.0151(3) Uani 1 d .
H11 H -0.2112 0.2655 0.4267 0.018 Uiso 1 calc R
C10 C -0.0258(2) 0.20985(13) 0.42053(11) 0.0140(3) Uani 1 d .
H10 H -0.0320 0.1792 0.4686 0.017 Uiso 1 calc R
C31 C 0.4846(3) 0.73089(19) 0.46316(17) 0.0374(6) Uani 1 d .
H31 H 0.5202 0.7037 0.5093 0.045 Uiso 1 calc R
C8 C 0.2106(2) 0.15201(12) 0.38562(11) 0.0130(3) Uani 1 d .
C20 C 0.2857(2) 0.49151(13) -0.13043(12) 0.0165(4) Uani 1 d .
H20 H 0.2326 0.5297 -0.1589 0.020 Uiso 1 calc R
C14 C 0.0326(2) 0.34434(12) 0.20156(11) 0.0126(3) Uani 1 d .
C26 C -0.0554(4) 0.7627(2) 0.19623(19) 0.0496(8) Uani 1 d .
H26A H -0.0568 0.7049 0.1645 0.074 Uiso 1 calc GR
H26B H -0.1601 0.7645 0.2026 0.074 Uiso 1 calc GR
H26C H 0.0049 0.7665 0.2502 0.074 Uiso 1 calc GR
C18 C 0.4912(2) 0.40930(13) -0.12235(12) 0.0169(4) Uani 1 d .
H18 H 0.5728 0.3923 -0.1446 0.020 Uiso 1 calc R
C33 C 0.4988(4) 0.7646(2) 0.32068(17) 0.0415(6) Uani 1 d .
H33A H 0.4195 0.7959 0.3317 0.062 Uiso 1 calc GR
H33B H 0.4584 0.7167 0.2746 0.062 Uiso 1 calc GR
H33C H 0.5872 0.8094 0.3072 0.062 Uiso 1 calc GR
C9 C 0.0898(2) 0.20557(12) 0.37174(11) 0.0125(3) Uani 1 d .
C15 C 0.2964(2) 0.36607(12) 0.06451(11) 0.0132(3) Uani 1 d .
H15 H 0.3657 0.3344 0.0894 0.016 Uiso 1 calc R
C30 C -0.0026(3) 0.5879(2) 0.34216(19) 0.0426(6) Uani 1 d .
H30A H 0.0189 0.6468 0.3763 0.064 Uiso 1 calc GR
H30B H -0.0864 0.5435 0.3604 0.064 Uiso 1 calc GR
H30C H -0.0319 0.5971 0.2851 0.064 Uiso 1 calc GR
C27 C -0.0687(3) 0.8563(2) 0.07465(17) 0.0398(6) Uani 1 d .
H27A H -0.0096 0.9107 0.0533 0.060 Uiso 1 calc GR
H27B H -0.1685 0.8658 0.0833 0.060 Uiso 1 calc GR
H27C H -0.0831 0.8020 0.0353 0.060 Uiso 1 calc GR
C28 C 0.2174(3) 0.55377(16) 0.28548(17) 0.0336(5) Uani 1 d .
H28 H 0.3064 0.5311 0.2934 0.040 Uiso 1 calc R
C29 C 0.1841(3) 0.52169(18) 0.42825(16) 0.0359(5) Uani 1 d .
H29A H 0.2027 0.5730 0.4712 0.054 Uiso 1 calc GR
H29B H 0.2783 0.5016 0.4259 0.054 Uiso 1 calc GR
H29C H 0.1038 0.4703 0.4404 0.054 Uiso 1 calc GR
C32 C 0.6751(4) 0.6788(3) 0.3909(3) 0.0693(11) Uani 1 d .
H32A H 0.7680 0.7271 0.3891 0.104 Uiso 1 calc GR
H32B H 0.6536 0.6356 0.3413 0.104 Uiso 1 calc GR
H32C H 0.6896 0.6456 0.4389 0.104 Uiso 1 calc GR
N4 N 0.16104(18) 0.33152(11) 0.17451(9) 0.0125(3) Uani 1 d .
C7 C 0.5094(2) 0.10078(13) 0.29523(11) 0.0132(3) Uani 1 d .
H7 H 0.5028 0.1329 0.2482 0.016 Uiso 1 calc R
O1 O 0.57740(15) -0.00188(9) 0.44006(8) 0.0139(2) Uani 1 d .
C5 C 0.6660(2) 0.00691(12) 0.37895(11) 0.0126(3) Uani 1 d .
C6 C 0.6323(2) 0.05271(12) 0.30761(11) 0.0128(3) Uani 1 d .
C2 C 0.8551(2) 0.01902(14) 0.25022(12) 0.0175(4) Uani 1 d .
H2 H 0.9161 0.0218 0.2076 0.021 Uiso 1 calc R
C1 C 0.7286(2) 0.05761(13) 0.24478(11) 0.0157(3) Uani 1 d .
H1 H 0.7059 0.0879 0.1982 0.019 Uiso 1 calc R
C4 C 0.7980(2) -0.02992(14) 0.38427(12) 0.0178(4) Uani 1 d .
H4 H 0.8244 -0.0587 0.4312 0.021 Uiso 1 calc R
C3 C 0.8894(2) -0.02430(14) 0.32113(12) 0.0187(4) Uani 1 d .
H3 H 0.9753 -0.0500 0.3262 0.022 Uiso 1 calc R
O12 O 0.22148(19) -0.10151(11) 0.40992(11) 0.0244(3) Uani 1 d .
O5 O -0.1139(2) 0.30472(12) -0.01778(12) 0.0360(4) Uani 1 d .
N8 N -0.3352(2) 0.18846(13) -0.04297(11) 0.0240(4) Uani 1 d .
C22 C -0.2329(2) 0.26247(15) -0.06345(14) 0.0224(4) Uani 1 d .
H22 H -0.2536 0.2830 -0.1155 0.027 Uiso 1 calc R
C23 C -0.3095(3) 0.1541(2) 0.03829(15) 0.0368(6) Uani 1 d .
H23A H -0.2138 0.1921 0.0695 0.055 Uiso 1 calc GR
H23B H -0.3033 0.0899 0.0309 0.055 Uiso 1 calc GR
H23C H -0.3945 0.1579 0.0681 0.055 Uiso 1 calc GR
C24 C -0.4718(3) 0.1375(2) -0.09975(16) 0.0374(6) Uani 1 d .
H24A H -0.4763 0.1667 -0.1507 0.056 Uiso 1 calc GR
H24B H -0.5635 0.1383 -0.0748 0.056 Uiso 1 calc GR
H24C H -0.4664 0.0736 -0.1115 0.056 Uiso 1 calc GR
H12A H 0.214(4) -0.105(2) 0.360(2) 0.045(9) Uiso 1 d .
H12B H 0.269(4) -0.136(2) 0.429(2) 0.042(9) Uiso 1 d .

loop_
_atom_site_aniso_label
_atom_site_aniso_U_11
_atom_site_aniso_U_22
_atom_site_aniso_U_33
_atom_site_aniso_U_23
_atom_site_aniso_U_13
_atom_site_aniso_U_12
Cu1 0.01249(10) 0.01553(11) 0.01100(10) 0.00782(8) 0.00479(8) 0.00902(8)
Cu2 0.01201(10) 0.01441(10) 0.01198(10) 0.00807(8) 0.00397(8) 0.00800(8)
Cu3 0.01342(10) 0.01700(11) 0.01113(10) 0.00852(8) 0.00473(8) 0.00992(8)
O4 0.0148(6) 0.0180(6) 0.0150(6) 0.0095(5) 0.0064(5) 0.0103(5)
O3 0.0160(6) 0.0204(6) 0.0152(6) 0.0111(5) 0.0061(5) 0.0119(5)
O6 0.0194(6) 0.0176(6) 0.0139(6) 0.0058(5) 0.0047(5) 0.0093(5)
O9 0.0186(7) 0.0232(7) 0.0192(7) 0.0037(5) 0.0039(5) 0.0049(6)
O2 0.0170(6) 0.0234(7) 0.0145(6) 0.0122(5) 0.0065(5) 0.0135(5)
O7 0.0225(7) 0.0273(8) 0.0293(8) 0.0012(6) 0.0107(6) 0.0040(6)
N3 0.0127(7) 0.0146(7) 0.0123(7) 0.0061(5) 0.0034(5) 0.0072(6)
O14 0.0486(11) 0.0375(10) 0.0465(11) 0.0148(9) 0.0273(9) 0.0103(9)
N7 0.0269(9) 0.0186(8) 0.0157(8) 0.0061(6) 0.0078(7) 0.0090(7)
O8 0.0444(10) 0.0255(8) 0.0273(8) -0.0023(6) 0.0187(7) 0.0116(7)
O13 0.0399(9) 0.0339(9) 0.0351(9) 0.0153(7) 0.0202(8) 0.0215(8)
N5 0.0138(7) 0.0115(6) 0.0105(7) 0.0059(5) 0.0016(5) 0.0051(5)
N2 0.0137(7) 0.0162(7) 0.0131(7) 0.0077(6) 0.0033(6) 0.0098(6)
O15 0.0420(10) 0.0447(10) 0.0266(9) -0.0039(8) -0.0058(8) 0.0135(8)
N9 0.0230(9) 0.0251(9) 0.0331(10) 0.0009(8) 0.0084(8) 0.0048(7)
N6 0.0166(8) 0.0195(8) 0.0269(9) 0.0044(7) 0.0025(7) 0.0092(6)
N1 0.0137(7) 0.0147(7) 0.0132(7) 0.0066(5) 0.0017(6) 0.0086(6)
C16 0.0126(8) 0.0138(8) 0.0130(8) 0.0046(6) 0.0029(6) 0.0052(6)
O10 0.0250(8) 0.0449(11) 0.0526(12) -0.0122(9) 0.0142(8) 0.0094(8)
C12 0.0146(8) 0.0161(8) 0.0155(8) 0.0057(7) 0.0035(7) 0.0086(7)
N10 0.0257(9) 0.0316(10) 0.0272(10) -0.0069(8) 0.0032(8) 0.0087(8)
C21 0.0120(8) 0.0138(8) 0.0138(8) 0.0037(6) 0.0030(6) 0.0058(6)
O11 0.0200(8) 0.0341(9) 0.0434(10) -0.0112(8) 0.0008(7) 0.0022(7)
N11 0.0251(9) 0.0251(9) 0.0244(9) 0.0013(7) 0.0060(7) 0.0064(7)
C17 0.0152(8) 0.0155(8) 0.0171(9) 0.0056(7) 0.0043(7) 0.0084(7)
C19 0.0206(9) 0.0222(9) 0.0146(8) 0.0081(7) 0.0078(7) 0.0092(7)
C13 0.0134(8) 0.0138(8) 0.0118(8) 0.0050(6) 0.0019(6) 0.0063(6)
C25 0.0287(11) 0.0204(10) 0.0246(10) -0.0001(8) 0.0065(8) 0.0078(8)
C11 0.0152(8) 0.0186(8) 0.0151(8) 0.0054(7) 0.0060(7) 0.0080(7)
C10 0.0157(8) 0.0175(8) 0.0110(8) 0.0059(6) 0.0042(6) 0.0063(7)
C31 0.0458(15) 0.0335(13) 0.0347(13) 0.0075(10) 0.0060(11) 0.0121(11)
C8 0.0134(8) 0.0152(8) 0.0127(8) 0.0073(6) 0.0027(6) 0.0061(6)
C20 0.0191(9) 0.0198(9) 0.0147(8) 0.0088(7) 0.0043(7) 0.0102(7)
C14 0.0127(8) 0.0143(8) 0.0126(8) 0.0055(6) 0.0014(6) 0.0059(6)
C26 0.0540(18) 0.0437(16) 0.0414(16) 0.0072(13) 0.0168(14) -0.0121(13)
C18 0.0176(9) 0.0192(9) 0.0180(9) 0.0049(7) 0.0071(7) 0.0095(7)
C33 0.0469(16) 0.0418(15) 0.0347(14) 0.0035(11) 0.0080(12) 0.0082(12)
C9 0.0132(8) 0.0149(8) 0.0119(8) 0.0057(6) 0.0024(6) 0.0070(6)
C15 0.0133(8) 0.0128(8) 0.0155(8) 0.0059(6) 0.0018(6) 0.0061(6)
C30 0.0280(12) 0.0613(18) 0.0462(16) 0.0143(13) 0.0148(11) 0.0187(12)
C27 0.0361(13) 0.0466(15) 0.0365(14) -0.0012(11) -0.0093(11) 0.0190(12)
C28 0.0294(12) 0.0233(11) 0.0495(15) 0.0020(10) 0.0177(11) 0.0039(9)
C29 0.0418(14) 0.0320(12) 0.0354(13) -0.0001(10) 0.0067(11) 0.0124(11)
C32 0.057(2) 0.076(3) 0.084(3) -0.016(2) 0.0091(19) 0.042(2)
N4 0.0154(7) 0.0146(7) 0.0110(7) 0.0075(5) 0.0042(5) 0.0076(6)
C7 0.0146(8) 0.0160(8) 0.0115(8) 0.0064(6) 0.0026(6) 0.0068(7)
O1 0.0150(6) 0.0196(6) 0.0126(6) 0.0090(5) 0.0058(5) 0.0110(5)
C5 0.0131(8) 0.0146(8) 0.0124(8) 0.0047(6) 0.0038(6) 0.0061(6)
C6 0.0133(8) 0.0151(8) 0.0121(8) 0.0047(6) 0.0031(6) 0.0060(6)
C2 0.0180(9) 0.0236(9) 0.0155(9) 0.0069(7) 0.0081(7) 0.0094(7)
C1 0.0173(8) 0.0204(9) 0.0121(8) 0.0070(7) 0.0038(7) 0.0079(7)
C4 0.0188(9) 0.0242(9) 0.0167(9) 0.0114(7) 0.0060(7) 0.0129(8)
C3 0.0173(9) 0.0245(9) 0.0204(9) 0.0083(7) 0.0075(7) 0.0129(7)
O12 0.0232(8) 0.0237(8) 0.0273(9) 0.0030(6) -0.0004(6) 0.0102(6)
O5 0.0298(9) 0.0252(8) 0.0477(11) -0.0106(7) -0.0002(8) 0.0035(7)
N8 0.0197(8) 0.0288(9) 0.0229(9) -0.0004(7) 0.0037(7) 0.0054(7)
C22 0.0221(10) 0.0215(9) 0.0270(10) 0.0018(8) 0.0057(8) 0.0110(8)
C23 0.0381(13) 0.0473(15) 0.0266(12) 0.0111(11) 0.0092(10) 0.0093(11)
C24 0.0209(11) 0.0520(16) 0.0328(13) -0.0021(11) 0.0017(9) -0.0005(10)

loop_
_atom_type_symbol
_atom_type_description
_atom_type_scat_dispersion_real
_atom_type_scat_dispersion_imag
_atom_type_scat_source
C C 0.0033 0.0016 'International Tables Vol C Tables 4.2.6.8 and 6.1.1.4'
H H 0.0000 0.0000 'International Tables Vol C Tables 4.2.6.8 and 6.1.1.4'
Cu Cu 0.3201 1.2651 'International Tables Vol C Tables 4.2.6.8 and 6.1.1.4'
N N 0.0061 0.0033 'International Tables Vol C Tables 4.2.6.8 and 6.1.1.4'
O O 0.0106 0.0060 'International Tables Vol C Tables 4.2.6.8 and 6.1.1.4'

loop_
_geom_angle_atom_site_label_1
_geom_angle_atom_site_label_2
_geom_angle_atom_site_label_3
_geom_angle
_geom_angle_site_symmetry_1
_geom_angle_site_symmetry_3
O6 Cu1 O9 82.15(5) . .
O6 Cu1 N2 99.09(6) . .
O6 Cu1 N4 99.81(6) . .
N3 Cu1 O6 154.12(6) . .
N3 Cu1 O9 123.60(6) . .
N3 Cu1 N2 78.64(6) . .
N3 Cu1 N4 79.22(6) . .
N2 Cu1 O9 93.18(6) . .
N4 Cu1 O9 100.94(6) . .
N4 Cu1 N2 157.75(6) . .
O4 Cu2 Cu2 39.98(4) 2_565 2_565
O4 Cu2 Cu2 40.48(4) . 2_565
O4 Cu2 O4 80.46(6) . 2_565
O4 Cu2 O3 172.29(6) . .
O4 Cu2 O5 94.17(6) 2_565 .
O4 Cu2 O5 91.09(7) . .
O3 Cu2 Cu2 144.58(4) . 2_565
O3 Cu2 O4 104.91(5) . 2_565
O3 Cu2 O5 93.99(7) . .
N5 Cu2 Cu2 133.02(4) . 2_565
N5 Cu2 O4 92.67(6) . .
N5 Cu2 O4 172.00(6) . 2_565
N5 Cu2 O3 81.55(6) . .
N5 Cu2 O5 90.02(6) . .
O5 Cu2 Cu2 93.45(5) . 2_565
O2 Cu3 Cu3 143.28(4) . 2_656
O2 Cu3 O1 104.47(5) . 2_656
O2 Cu3 O12 94.43(6) . .
N1 Cu3 Cu3 131.50(5) . 2_656
N1 Cu3 O2 81.25(6) . .
N1 Cu3 O1 92.29(6) . .
N1 Cu3 O1 165.52(6) . 2_656
N1 Cu3 O12 106.36(7) . .
O1 Cu3 Cu3 40.36(4) . 2_656
O1 Cu3 Cu3 39.64(4) 2_656 2_656
O1 Cu3 O2 169.63(6) . .
O1 Cu3 O1 80.00(6) . 2_656
O1 Cu3 O12 95.17(6) . .
O1 Cu3 O12 86.66(6) 2_656 .
O12 Cu3 Cu3 91.15(4) . 2_656
Cu2 O4 Cu2 99.54(6) . 2_565
C21 O4 Cu2 126.36(11) . .
C21 O4 Cu2 133.08(11) . 2_565
C14 O3 Cu2 109.54(11) . .
N7 O6 Cu1 108.17(11) . .
N6 O9 Cu1 111.26(11) . .
C8 O2 Cu3 109.67(11) . .
C13 N3 Cu1 118.92(12) . .
C9 N3 Cu1 119.61(12) . .
C9 N3 C13 121.46(15) . .
O7 N7 O6 118.30(16) . .
O8 N7 O6 118.50(17) . .
O8 N7 O7 123.19(18) . .
C15 N5 Cu2 127.82(12) . .
C15 N5 N4 118.41(15) . .
N4 N5 Cu2 113.71(11) . .
N1 N2 Cu1 134.87(11) . .
C8 N2 Cu1 114.79(12) . .
C8 N2 N1 109.76(14) . .
C28 N9 C30 119.8(2) . .
C28 N9 C29 122.8(2) . .
C29 N9 C30 117.2(2) . .
O10 N6 O9 118.86(17) . .
O11 N6 O9 119.59(17) . .
O11 N6 O10 121.52(19) . .
N2 N1 Cu3 114.07(11) . .
C7 N1 Cu3 128.07(12) . .
C7 N1 N2 117.85(15) . .
C21 C16 C15 125.33(16) . .
C17 C16 C21 119.37(16) . .
C17 C16 C15 115.30(16) . .
C13 C12 C11 117.63(16) . .
C31 N10 C33 119.6(2) . .
C31 N10 C32 124.6(3) . .
C32 N10 C33 115.4(3) . .
O4 C21 C16 122.34(16) . .
O4 C21 C20 119.98(16) . .
C20 C21 C16 117.67(16) . .
C25 N11 C26 120.3(2) . .
C25 N11 C27 121.0(2) . .
C27 N11 C26 118.5(2) . .
C18 C17 C16 122.23(17) . .
C20 C19 C18 121.47(17) . .
N3 C13 C12 121.39(16) . .
N3 C13 C14 112.44(15) . .
C12 C13 C14 126.17(16) . .
O15 C25 N11 126.6(2) . .
C10 C11 C12 120.39(16) . .
C9 C10 C11 117.95(16) . .
O13 C31 N10 126.3(3) . .
O2 C8 N2 125.17(16) . .
O2 C8 C9 120.59(16) . .
N2 C8 C9 114.24(15) . .
C19 C20 C21 121.34(17) . .
O3 C14 C13 120.27(16) . .
O3 C14 N4 125.54(16) . .
N4 C14 C13 114.19(15) . .
C17 C18 C19 117.92(17) . .
N3 C9 C10 121.16(16) . .
N3 C9 C8 112.21(15) . .
C10 C9 C8 126.62(16) . .
N5 C15 C16 123.77(16) . .
O14 C28 N9 126.6(2) . .
N5 N4 Cu1 134.94(11) . .
C14 N4 Cu1 114.92(12) . .
C14 N4 N5 109.66(14) . .
N1 C7 C6 124.40(16) . .
Cu3 O1 Cu3 100.00(6) . 2_656
C5 O1 Cu3 127.64(11) . .
C5 O1 Cu3 131.75(11) . 2_656
O1 C5 C6 122.39(16) . .
O1 C5 C4 120.01(16) . .
C4 C5 C6 117.60(16) . .
C5 C6 C7 124.86(16) . .
C1 C6 C7 115.66(16) . .
C1 C6 C5 119.39(16) . .
C1 C2 C3 118.24(17) . .
C2 C1 C6 122.10(17) . .
C3 C4 C5 121.42(17) . .
C4 C3 C2 121.22(17) . .
C22 O5 Cu2 148.33(16) . .
C22 N8 C23 120.3(2) . .
C22 N8 C24 122.4(2) . .
C24 N8 C23 117.2(2) . .
O5 C22 N8 123.8(2) . .

loop_
_geom_bond_atom_site_label_1
_geom_bond_atom_site_label_2
_geom_bond_distance
_geom_bond_site_symmetry_2
Cu1 O6 2.0207(13) .
Cu1 O9 2.1880(14) .
Cu1 N3 1.9438(15) .
Cu1 N2 2.0499(15) .
Cu1 N4 2.0352(15) .
Cu2 Cu2 2.9871(4) 2_565
Cu2 O4 1.9460(13) .
Cu2 O4 1.9665(12) 2_565
Cu2 O3 1.9618(13) .
Cu2 N5 1.9369(15) .
Cu2 O5 2.2670(16) .
Cu3 Cu3 3.0153(4) 2_656
Cu3 O2 1.9701(13) .
Cu3 N1 1.9350(15) .
Cu3 O1 1.9532(12) .
Cu3 O1 1.9830(12) 2_656
Cu3 O12 2.2696(16) .
O4 Cu2 1.9665(12) 2_565
O4 C21 1.344(2) .
O3 C14 1.267(2) .
O6 N7 1.292(2) .
O9 N6 1.271(2) .
O2 C8 1.273(2) .
O7 N7 1.240(2) .
N3 C13 1.334(2) .
N3 C9 1.330(2) .
O14 C28 1.217(3) .
N7 O8 1.234(2) .
O13 C31 1.231(3) .
N5 C15 1.286(2) .
N5 N4 1.3904(19) .
N2 N1 1.393(2) .
N2 C8 1.324(2) .
O15 C25 1.227(3) .
N9 C30 1.448(3) .
N9 C28 1.340(3) .
N9 C29 1.438(3) .
N6 O10 1.250(2) .
N6 O11 1.234(2) .
N1 C7 1.285(2) .
C16 C21 1.418(2) .
C16 C17 1.409(2) .
C16 C15 1.442(2) .
C12 C13 1.387(2) .
C12 C11 1.397(2) .
N10 C31 1.304(3) .
N10 C33 1.486(3) .
N10 C32 1.428(4) .
C21 C20 1.402(2) .
N11 C25 1.316(3) .
N11 C26 1.456(3) .
N11 C27 1.444(3) .
C17 C18 1.377(3) .
C19 C20 1.383(3) .
C19 C18 1.393(3) .
C13 C14 1.483(2) .
C11 C10 1.394(2) .
C10 C9 1.388(2) .
C8 C9 1.484(2) .
C14 N4 1.327(2) .
C7 C6 1.442(2) .
O1 Cu3 1.9830(12) 2_656
O1 C5 1.339(2) .
C5 C6 1.417(2) .
C5 C4 1.406(2) .
C6 C1 1.410(2) .
C2 C1 1.377(3) .
C2 C3 1.391(3) .
C4 C3 1.384(3) .
O5 C22 1.220(3) .
N8 C22 1.334(3) .
N8 C23 1.457(3) .
N8 C24 1.444(3) .
